data_1509890
loop_
_publ_author_name
'Belov, N.V.'
'Spiridonov, E.M.'
'Chamid, S.'
'Pobedimskaya, E.A.'

_publ_section_title
;
 Refinement of the structure of petzite AuAg3Te2
;
_journal_name_full Kristallografiya
_journal_page_first 483
_journal_page_last 485
_journal_volume 23
_journal_year 1978
_chemical_formula_sum 'Ag3 Au Te2'
_space_group_IT_number 214
_symmetry_space_group_name_Hall 'I 4bd 2c 3'
_symmetry_space_group_name_H-M 'I 41 3 2'
_cell_angle_alpha 90
_cell_angle_beta 90
_cell_angle_gamma 90
_cell_formula_units_Z 8
_cell_length_a 10.39
_cell_length_b 10.39
_cell_length_c 10.39
_cell_volume 1121.622
_citation_journal_id_ASTM KRISAJ
_cod_data_source_file silver3-x_17.cif
_cod_data_source_block Ag3Au1Te2
_cod_original_formula_sum 'Ag3 Au1 Te2'
_cod_database_code 1509890

loop_
_symmetry_equiv_pos_as_xyz
x,y,z
-y+1/4,x+3/4,z+1/4
-x+1/2,-y,z+1/2
y+1/4,-x+1/4,z+3/4
x,-y,-z+1/2
y+1/4,x+3/4,-z+3/4
-x+1/2,y,-z
-y+1/4,-x+1/4,-z+1/4
z,x,y
-x+1/4,z+3/4,y+1/4
-z+1/2,-x,y+1/2
x+1/4,-z+1/4,y+3/4
z,-x,-y+1/2
x+1/4,z+3/4,-y+3/4
-z+1/2,x,-y
-x+1/4,-z+1/4,-y+1/4
y,z,x
y+1/2,-z+1/2,-x
z+3/4,y+1/4,-x+1/4
-y,z+1/2,-x+1/2
-z+1/4,-y+1/4,-x+1/4
-y+1/2,-z,x+1/2
z+3/4,-y+3/4,x+1/4
-z+3/4,y+1/4,x+3/4
x+1/2,y+1/2,z+1/2
-y+3/4,x+5/4,z+3/4
-x+1,-y+1/2,z+1
y+3/4,-x+3/4,z+5/4
x+1/2,-y+1/2,-z+1
y+3/4,x+5/4,-z+5/4
-x+1,y+1/2,-z+1/2
-y+3/4,-x+3/4,-z+3/4
z+1/2,x+1/2,y+1/2
-x+3/4,z+5/4,y+3/4
-z+1,-x+1/2,y+1
x+3/4,-z+3/4,y+5/4
z+1/2,-x+1/2,-y+1
x+3/4,z+5/4,-y+5/4
-z+1,x+1/2,-y+1/2
-x+3/4,-z+3/4,-y+3/4
y+1/2,z+1/2,x+1/2
y+1,-z+1,-x+1/2
z+5/4,y+3/4,-x+3/4
-y+1/2,z+1,-x+1
-z+3/4,-y+3/4,-x+3/4
-y+1,-z+1/2,x+1
z+5/4,-y+5/4,x+3/4
-z+5/4,y+3/4,x+5/4

loop_
_atom_site_label
_atom_site_type_symbol
_atom_site_fract_x
_atom_site_fract_y
_atom_site_fract_z
_atom_site_occupancy
_atom_site_U_iso_or_equiv
Te1 Te 0.27 0.27 0.27 1 0.0
Ag1 Ag 0.361 0 0.25 1 0.0
Au1 Au 0.125 0.125 0.125 1 0.0
